data_4515344
loop_
_publ_author_name
'Gao, Hongcheng'
'Gao, Yu'
'Wang, Cong'
'Hu, Dehua'
'Xie, Zengqi'
'Liu, Linlin'
'Yang, Bing'
'Ma, Yuguang'

_publ_section_title
;
 Anomalous Effect of Intramolecular Charge Transfer on the Light Emitting
 Properties of BODIPY.
;
_journal_issue 17
_journal_name_full 'ACS applied materials &amp; interfaces'
_journal_page_first 14956
_journal_page_last 14965
_journal_paper_doi 10.1021/acsami.7b13444
_journal_volume 10
_journal_year 2018
_chemical_formula_moiety 'C55 H45 B F2 N4'
_chemical_formula_sum 'C55 H45 B F2 N4'
_chemical_formula_weight 810.76
_space_group_crystal_system triclinic
_space_group_IT_number 2
_space_group_name_Hall '-P 1'
_space_group_name_H-M_alt 'P -1'
_atom_sites_solution_hydrogens geom
_atom_sites_solution_primary dual
_audit_creation_date 2017-10-13
_audit_creation_method
;
Olex2 1.2
(compiled 2017.08.10 svn.r3458 for OlexSys, GUI svn.r5381)
;
_cell_angle_alpha 94.479(3)
_cell_angle_beta 116.844(3)
_cell_angle_gamma 91.441(3)
_cell_formula_units_Z 2
_cell_length_a 13.0339(4)
_cell_length_b 13.4005(5)
_cell_length_c 13.5218(4)
_cell_measurement_reflns_used 11329
_cell_measurement_temperature 150.00(10)
_cell_measurement_theta_max 73.3790
_cell_measurement_theta_min 3.3500
_cell_volume 2095.94(13)
_computing_cell_refinement 'CrysAlisPro 1.171.39.20a (Rigaku OD, 2015)'
_computing_data_collection 'CrysAlisPro 1.171.39.20a (Rigaku OD, 2015)'
_computing_data_reduction 'CrysAlisPro 1.171.39.20a (Rigaku OD, 2015)'
_computing_molecular_graphics 'Olex2 (Dolomanov et al., 2009)'
_computing_publication_material 'Olex2 (Dolomanov et al., 2009)'
_computing_structure_refinement 'ShelXL (Sheldrick, 2015)'
_computing_structure_solution 'ShelXT (Sheldrick, 2015)'
_diffrn_ambient_environment N~2~
_diffrn_ambient_temperature 150.00(10)
_diffrn_detector 'CCD plate'
_diffrn_measured_fraction_theta_full 0.983
_diffrn_measured_fraction_theta_max 0.983
_diffrn_measurement_details
;
List of Runs (angles in degrees, time in seconds):

  # Type    Start    End  Width  t~exp~   \w     \q     \k     \f   Frames
--------------------------------------------------------------------------
  1  \w    -88.00 -42.00   0.50    0.50    --    0.00 -72.00 -60.00   92
  2  \w    -56.00  12.00   0.50    0.50    --    0.00 -19.00 -90.00  136
  3  \w    -84.00 -56.00   0.50    0.50    --    0.00 -72.00 150.00   56
  4  \w    -32.00  -5.00   0.50    0.50    --    0.00 -72.00 -60.00   54
  5  \w    -10.00  17.00   0.50    0.50    --    0.00   0.00-150.00   54
  6  \w     59.00  88.00   0.50    0.50    --    0.00   0.00-150.00   58
  7  \w    -88.00 -40.00   0.50    0.50    --    0.00   0.00-150.00   96
  8  \w    -41.00  12.00   0.50    0.50    --    0.00 -72.00 150.00  106
  9  \w   -112.00 -19.00   0.50    0.50    --  -98.80  72.00-180.00  186
 10  \w    -57.00 -31.00   0.50    0.50    --  -98.80  72.00 120.00   52
 11  \w   -109.00 -83.00   0.50    0.50    --  -98.80  72.00 120.00   52
 12  \w    -91.00 -27.00   0.50    0.50    --  -98.80  72.00 150.00  128
 13  \w    -98.00 -49.00   0.50    0.50    --  -98.80  72.00 -30.00   98
 14  \w    -99.00  -9.00   0.50    0.50    --  -98.80  57.00  90.00  180
 15  \w    -92.00 -66.00   0.50    0.50    --  -98.80  72.00 -90.00   52
 16  \w   -112.00 -47.00   0.50    0.50    --  -98.80  72.00-120.00  130
 17  \w   -113.00 -88.00   0.50    0.50    --  -98.80  72.00-150.00   50
 18  \w   -102.00  -9.00   0.50    0.50    --  -98.80  19.00  60.00  186
 19  \w   -113.00  -9.00   0.50    0.50    --  -98.80  72.00  90.00  208
 20  \w   -106.00 -22.00   0.50    0.50    --  -98.80  72.00 -60.00  168
 21  \w   -112.00 -63.00   0.50    0.50    --  -98.80  72.00  30.00   98
 22  \w   -110.00  -9.00   0.50    0.50    --  -98.80  19.00 -30.00  202
 23  \w   -107.00  -9.00   0.50    0.50    --  -98.80  57.00 -90.00  196
 24  \w    -89.00 -58.00   0.50    0.50    --  -98.80  72.00   0.00   62
 25  \w   -182.00 -17.00   0.50    0.50    --  -98.80   0.00 -60.00  330
;
_diffrn_measurement_device 'four-circle diffractometer'
_diffrn_measurement_device_type 'XtaLAB AFC12 (RCD3): Kappa single'
_diffrn_measurement_method '\w scans'
_diffrn_orient_matrix_type 'CrysAlisPro convention (1999,Acta A55,543-557)'
_diffrn_orient_matrix_UB_11 -0.0515059000
_diffrn_orient_matrix_UB_12 -0.1071491000
_diffrn_orient_matrix_UB_13 -0.0518791000
_diffrn_orient_matrix_UB_21 0.0408072000
_diffrn_orient_matrix_UB_22 0.0097184000
_diffrn_orient_matrix_UB_23 -0.0896630000
_diffrn_orient_matrix_UB_31 0.1153773000
_diffrn_orient_matrix_UB_32 -0.0422354000
_diffrn_orient_matrix_UB_33 0.0757616000
_diffrn_radiation_monochromator graphite
_diffrn_radiation_probe x-ray
_diffrn_radiation_type CuK\a
_diffrn_radiation_wavelength 1.54184
_diffrn_reflns_av_R_equivalents 0.0246
_diffrn_reflns_av_unetI/netI 0.0295
_diffrn_reflns_Laue_measured_fraction_full 0.983
_diffrn_reflns_Laue_measured_fraction_max 0.983
_diffrn_reflns_limit_h_max 15
_diffrn_reflns_limit_h_min -12
_diffrn_reflns_limit_k_max 15
_diffrn_reflns_limit_k_min -15
_diffrn_reflns_limit_l_max 16
_diffrn_reflns_limit_l_min -15
_diffrn_reflns_number 20607
_diffrn_reflns_point_group_measured_fraction_full 0.983
_diffrn_reflns_point_group_measured_fraction_max 0.983
_diffrn_reflns_theta_full 67.079
_diffrn_reflns_theta_max 67.079
_diffrn_reflns_theta_min 3.316
_diffrn_source 'fine-focus sealed X-ray tube'
_diffrn_source_type 'Enhance (Cu) X-ray Source'
_exptl_absorpt_coefficient_mu 0.640
_exptl_absorpt_correction_T_max 1.00000
_exptl_absorpt_correction_T_min 0.91545
_exptl_absorpt_correction_type multi-scan
_exptl_absorpt_process_details
;
CrysAlisPro 1.171.39.20a (Rigaku Oxford Diffraction, 2015)
Empirical absorption correction using spherical harmonics,
 implemented in SCALE3 ABSPACK scaling algorithm.
;
_exptl_crystal_colour 'dark red'
_exptl_crystal_density_diffrn 1.285
_exptl_crystal_F_000 852
_exptl_crystal_size_max 0.05
_exptl_crystal_size_mid 0.03
_exptl_crystal_size_min 0.03
_refine_diff_density_max 0.266
_refine_diff_density_min -0.258
_refine_diff_density_rms 0.038
_refine_ls_extinction_coef 0.00076(11)
_refine_ls_extinction_expression Fc^*^=kFc[1+0.001xFc^2^\l^3^/sin(2\q)]^-1/4^
_refine_ls_extinction_method 'SHELXL-2016/6 (Sheldrick 2016)'
_refine_ls_goodness_of_fit_ref 1.049
_refine_ls_hydrogen_treatment constr
_refine_ls_matrix_type full
_refine_ls_number_parameters 564
_refine_ls_number_reflns 7347
_refine_ls_number_restraints 0
_refine_ls_restrained_S_all 1.049
_refine_ls_R_factor_all 0.0401
_refine_ls_R_factor_gt 0.0349
_refine_ls_shift/su_max 0.001
_refine_ls_shift/su_mean 0.000
_refine_ls_structure_factor_coef Fsqd
_refine_ls_weighting_details 'w=1/[\s^2^(Fo^2^)+(0.0405P)^2^+0.6175P] where P=(Fo^2^+2Fc^2^)/3'
_refine_ls_weighting_scheme calc
_refine_ls_wR_factor_gt 0.0884
_refine_ls_wR_factor_ref 0.0911
_reflns_Friedel_coverage 0.000
_reflns_number_gt 6474
_reflns_number_total 7347
_reflns_threshold_expression 'I > 2\s(I)'
_cod_data_source_file am7b13444_si_003.cif
_cod_data_source_block g3
_cod_database_code 4515344
_shelx_shelxl_version_number 2016/6
_shelx_space_group_comment
;
The symmetry employed for this shelxl refinement is uniquely defined
by the following loop, which should always be used as a source of
symmetry information in preference to the above space-group names.
They are only intended as comments.
;
_reflns_odcompleteness_completeness 98.34
_reflns_odcompleteness_iscentric 1
_reflns_odcompleteness_theta 66.97
_olex2_refinement_description
;
1. Fixed Uiso
 At 1.2 times of:
  All C(H) groups
 At 1.5 times of:
  All C(H,H,H) groups
2.a Aromatic/amide H refined with riding coordinates:
 C00L(H00L), C00M(H00M), C00P(H00P), C00Q(H00Q), C00R(H00R), C00T(H00T),
 C00U(H00U), C00V(H00V), C00W(H00W), C00X(H00X), C00Y(H00Y), C00Z(H00Z),
 C010(H010), C013(H013), C014(H014), C015(H015), C018(H018), C01A(H01M),
 C01B(H01N), C01C(H01O), C01D(H01P), C01E(H01Q), C01F(H01R), C01G(H01S),
 C01H(H01T), C01I(H01U), C01J(H01V), C01K(H01W), C01L(H01X), C01M(H01Y),
 C01N(H01Z), C01O(H01), C01P(H0AA)
2.b Idealised Me refined as rotating group:
 C011(H01A,H01B,H01C), C012(H01D,H01E,H01F), C017(H01G,H01H,H01I), C019(H01J,
 H01K,H01L)
;
_olex2_submission_special_instructions 'No special instructions were received'
_oxdiff_exptl_absorpt_empirical_details
;
Empirical correction (ABSPACK) includes:
- Absorption correction using spherical harmonics
- Frame scaling
;
_oxdiff_exptl_absorpt_empirical_full_max 1.151
_oxdiff_exptl_absorpt_empirical_full_min 0.728

loop_
_space_group_symop_operation_xyz
'x, y, z'
'-x, -y, -z'

loop_
_atom_site_label
_atom_site_type_symbol
_atom_site_fract_x
_atom_site_fract_y
_atom_site_fract_z
_atom_site_U_iso_or_equiv
_atom_site_adp_type
_atom_site_occupancy
_atom_site_site_symmetry_order
_atom_site_calc_flag
_atom_site_refinement_flags_posn
F001 F 0.63325(6) 0.37387(6) 0.64835(6) 0.03216(19) Uani 1 1 d .
F002 F 0.63306(6) 0.46905(6) 0.79364(6) 0.03235(19) Uani 1 1 d .
N003 N 0.64310(8) 0.29047(8) 0.80491(9) 0.0227(2) Uani 1 1 d .
N004 N 0.46185(9) 0.36125(8) 0.67268(8) 0.0220(2) Uani 1 1 d .
N005 N 1.16898(9) 0.05643(9) 1.27786(10) 0.0305(3) Uani 1 1 d .
N006 N -0.14633(9) 0.49061(8) 0.20979(10) 0.0316(3) Uani 1 1 d .
C007 C 0.27530(10) 0.36828(9) 0.54703(10) 0.0231(3) Uani 1 1 d .
C008 C 0.38663(11) 0.41923(9) 0.59972(10) 0.0237(3) Uani 1 1 d .
C009 C 0.57664(10) 0.21085(9) 0.81224(10) 0.0222(3) Uani 1 1 d .
C00A C 0.40143(10) 0.27322(9) 0.67200(10) 0.0215(3) Uani 1 1 d .
C00B C 0.38726(10) 0.11320(10) 0.74760(10) 0.0226(3) Uani 1 1 d .
C00C C 0.75417(10) 0.28236(10) 0.87912(10) 0.0231(3) Uani 1 1 d .
C00D C -0.04215(11) 0.46029(9) 0.29270(11) 0.0254(3) Uani 1 1 d .
C00E C 0.45720(10) 0.20084(9) 0.74389(10) 0.0216(3) Uani 1 1 d .
C00F C 0.65014(10) 0.15227(10) 0.89628(10) 0.0229(3) Uani 1 1 d .
C00G C 0.76191(10) 0.19753(10) 0.93770(10) 0.0232(3) Uani 1 1 d .
C00H C -0.25433(11) 0.43795(10) 0.17952(11) 0.0260(3) Uani 1 1 d .
C00I C 1.27905(10) 0.10698(10) 1.31795(11) 0.0254(3) Uani 1 1 d .
C00J C 0.28440(10) 0.27667(9) 0.59145(10) 0.0225(3) Uani 1 1 d .
C00K C -0.14567(11) 0.57698(10) 0.15472(11) 0.0258(3) Uani 1 1 d .
C00L C 0.88598(10) 0.06073(10) 1.03135(11) 0.0251(3) Uani 1 1 d .
H00L H 0.830672 0.014406 0.977826 0.030 Uiso 1 1 calc R
C00M C 0.98402(11) 0.02670(10) 1.11416(11) 0.0258(3) Uani 1 1 d .
H00M H 0.993489 -0.041816 1.115562 0.031 Uiso 1 1 calc R
C00N C 0.86784(10) 0.16300(10) 1.02599(10) 0.0235(3) Uani 1 1 d .
C00O C 0.16857(11) 0.40363(9) 0.46053(10) 0.0235(3) Uani 1 1 d .
C00P C -0.08157(11) 0.74852(10) 0.16141(11) 0.0286(3) Uani 1 1 d .
H00P H -0.039059 0.807137 0.202538 0.034 Uiso 1 1 calc R
C00Q C 0.06430(11) 0.38957(10) 0.46581(11) 0.0263(3) Uani 1 1 d .
H00Q H 0.064579 0.360920 0.526391 0.032 Uiso 1 1 calc R
C00R C 1.05140(11) 0.19632(10) 1.19237(11) 0.0281(3) Uani 1 1 d .
H00R H 1.106191 0.242339 1.246869 0.034 Uiso 1 1 calc R
C00S C 1.15672(10) -0.02947(10) 1.32873(10) 0.0246(3) Uani 1 1 d .
C00T C 0.95351(11) 0.22954(10) 1.10892(11) 0.0262(3) Uani 1 1 d .
H00T H 0.944180 0.298084 1.107736 0.031 Uiso 1 1 calc R
C00U C 0.39455(11) 0.01764(10) 0.70371(10) 0.0268(3) Uani 1 1 d .
H00U H 0.446735 0.007461 0.675100 0.032 Uiso 1 1 calc R
C00V C 0.16394(11) 0.44711(10) 0.36814(11) 0.0267(3) Uani 1 1 d .
H00V H 0.231401 0.457783 0.361773 0.032 Uiso 1 1 calc R
C00W C -0.03867(11) 0.41678(10) 0.38424(11) 0.0273(3) Uani 1 1 d .
H00W H -0.106216 0.405992 0.390418 0.033 Uiso 1 1 calc R
C00X C -0.08294(11) 0.66519(10) 0.21521(11) 0.0275(3) Uani 1 1 d .
H00X H -0.041610 0.668222 0.292365 0.033 Uiso 1 1 calc R
C00Y C 0.31066(11) 0.12716(10) 0.79257(11) 0.0274(3) Uani 1 1 d .
H00Y H 0.306167 0.190463 0.823273 0.033 Uiso 1 1 calc R
C00Z C 0.06084(11) 0.47466(10) 0.28579(11) 0.0280(3) Uani 1 1 d .
H00Z H 0.060208 0.503159 0.224990 0.034 Uiso 1 1 calc R
C010 C 1.36273(11) 0.10125(11) 1.42674(11) 0.0292(3) Uani 1 1 d .
H010 H 1.347048 0.062612 1.473149 0.035 Uiso 1 1 calc R
C011 C 0.18900(11) 0.19584(10) 0.55329(11) 0.0285(3) Uani 1 1 d .
H01A H 0.151735 0.201767 0.600407 0.043 Uiso 1 1 calc GR
H01B H 0.220294 0.131344 0.557223 0.043 Uiso 1 1 calc GR
H01C H 0.133918 0.202705 0.477816 0.043 Uiso 1 1 calc GR
C012 C 0.61617(11) 0.06415(11) 0.93975(11) 0.0297(3) Uani 1 1 d .
H01D H 0.542794 0.073525 0.938423 0.044 Uiso 1 1 calc GR
H01E H 0.673126 0.058599 1.014853 0.044 Uiso 1 1 calc GR
H01F H 0.610862 0.003967 0.893785 0.044 Uiso 1 1 calc GR
C013 C 1.21903(11) -0.11269(11) 1.33100(11) 0.0311(3) Uani 1 1 d .
H013 H 1.266211 -0.114001 1.295989 0.037 Uiso 1 1 calc R
C014 C -0.20780(11) 0.57369(10) 0.03945(11) 0.0293(3) Uani 1 1 d .
H014 H -0.250467 0.515204 -0.001895 0.035 Uiso 1 1 calc R
C015 C 1.08392(11) -0.02954(11) 1.37847(11) 0.0295(3) Uani 1 1 d .
H015 H 1.039600 0.024694 1.374708 0.035 Uiso 1 1 calc R
C016 C 1.06854(10) 0.09378(10) 1.19530(11) 0.0259(3) Uani 1 1 d .
C017 C 0.84894(11) 0.35252(11) 0.88708(12) 0.0302(3) Uani 1 1 d .
H01G H 0.830861 0.372269 0.814585 0.045 Uiso 1 1 calc GR
H01H H 0.919769 0.319568 0.915102 0.045 Uiso 1 1 calc GR
H01I H 0.857152 0.410864 0.936687 0.045 Uiso 1 1 calc GR
C018 C -0.14315(12) 0.74509(11) 0.04670(11) 0.0313(3) Uani 1 1 d .
H018 H -0.142198 0.801139 0.010594 0.038 Uiso 1 1 calc R
C019 C 0.41970(12) 0.52314(10) 0.58780(12) 0.0308(3) Uani 1 1 d .
H01J H 0.403451 0.570000 0.635488 0.046 Uiso 1 1 calc GR
H01K H 0.376411 0.537269 0.511838 0.046 Uiso 1 1 calc GR
H01L H 0.500544 0.529142 0.608400 0.046 Uiso 1 1 calc GR
C01A C -0.20615(12) 0.65757(11) -0.01383(11) 0.0322(3) Uani 1 1 d .
H01M H -0.247745 0.654977 -0.090927 0.039 Uiso 1 1 calc R
C01B C -0.26587(12) 0.33388(11) 0.16764(12) 0.0315(3) Uani 1 1 d .
H01N H -0.201334 0.297275 0.184574 0.038 Uiso 1 1 calc R
C01C C 0.24114(11) 0.04666(11) 0.79154(12) 0.0336(3) Uani 1 1 d .
H01O H 0.190290 0.056138 0.821855 0.040 Uiso 1 1 calc R
C01D C 1.30626(12) 0.16312(11) 1.24942(12) 0.0341(3) Uani 1 1 d .
H01P H 1.252394 0.165793 1.175576 0.041 Uiso 1 1 calc R
C01E C -0.35090(12) 0.49166(11) 0.15777(12) 0.0331(3) Uani 1 1 d .
H01Q H -0.343627 0.561375 0.168811 0.040 Uiso 1 1 calc R
C01F C 0.32438(12) -0.06230(11) 0.70249(12) 0.0342(3) Uani 1 1 d .
H01R H 0.329169 -0.125908 0.672665 0.041 Uiso 1 1 calc R
C01G C 1.07733(13) -0.11042(12) 1.43368(12) 0.0378(4) Uani 1 1 d .
H01S H 1.029707 -0.109672 1.468218 0.045 Uiso 1 1 calc R
C01H C 1.49465(12) 0.21062(11) 1.39913(13) 0.0357(3) Uani 1 1 d .
H01T H 1.565871 0.246165 1.426732 0.043 Uiso 1 1 calc R
C01I C 1.46921(11) 0.15279(11) 1.46626(12) 0.0331(3) Uani 1 1 d .
H01U H 1.524498 0.148398 1.539199 0.040 Uiso 1 1 calc R
C01J C 1.21088(12) -0.19371(11) 1.38542(12) 0.0382(4) Uani 1 1 d .
H01V H 1.252566 -0.249326 1.386689 0.046 Uiso 1 1 calc R
C01K C 0.24697(12) -0.04751(11) 0.74575(12) 0.0362(3) Uani 1 1 d .
H01W H 0.199043 -0.100973 0.743907 0.043 Uiso 1 1 calc R
C01L C 1.41278(12) 0.21486(12) 1.29046(13) 0.0389(4) Uani 1 1 d .
H01X H 1.429393 0.252966 1.244226 0.047 Uiso 1 1 calc R
C01M C -0.46964(12) 0.33814(13) 0.10506(13) 0.0401(4) Uani 1 1 d .
H01Y H -0.541994 0.304797 0.078157 0.048 Uiso 1 1 calc R
C01N C -0.45782(12) 0.44126(13) 0.11968(13) 0.0395(4) Uani 1 1 d .
H01Z H -0.522433 0.477511 0.103782 0.047 Uiso 1 1 calc R
C01O C 1.14115(13) -0.19223(12) 1.43774(12) 0.0409(4) Uani 1 1 d .
H01 H 1.137137 -0.246067 1.475573 0.049 Uiso 1 1 calc R
C01P C -0.37313(13) 0.28447(12) 0.13068(13) 0.0381(3) Uani 1 1 d .
H0AA H -0.380356 0.214715 0.123024 0.046 Uiso 1 1 calc R
B01Q B 0.59543(12) 0.37696(11) 0.72967(12) 0.0227(3) Uani 1 1 d .

loop_
_atom_site_aniso_label
_atom_site_aniso_U_11
_atom_site_aniso_U_22
_atom_site_aniso_U_33
_atom_site_aniso_U_23
_atom_site_aniso_U_13
_atom_site_aniso_U_12
F001 0.0255(4) 0.0431(5) 0.0309(4) 0.0152(3) 0.0135(3) 0.0065(3)
F002 0.0226(4) 0.0261(4) 0.0350(4) 0.0015(3) 0.0018(3) -0.0003(3)
N003 0.0158(5) 0.0264(6) 0.0235(5) 0.0070(4) 0.0061(4) 0.0020(4)
N004 0.0176(5) 0.0225(5) 0.0221(5) 0.0055(4) 0.0051(4) 0.0019(4)
N005 0.0150(5) 0.0339(6) 0.0340(6) 0.0160(5) 0.0017(5) 0.0009(5)
N006 0.0177(5) 0.0276(6) 0.0369(6) 0.0140(5) -0.0001(5) 0.0009(4)
C007 0.0193(6) 0.0246(6) 0.0218(6) 0.0045(5) 0.0056(5) 0.0040(5)
C008 0.0209(6) 0.0244(6) 0.0218(6) 0.0058(5) 0.0056(5) 0.0046(5)
C009 0.0174(6) 0.0253(6) 0.0222(6) 0.0061(5) 0.0070(5) 0.0025(5)
C00A 0.0176(6) 0.0223(6) 0.0224(6) 0.0043(5) 0.0069(5) 0.0012(5)
C00B 0.0152(6) 0.0268(7) 0.0206(6) 0.0093(5) 0.0024(5) 0.0022(5)
C00C 0.0159(6) 0.0279(7) 0.0228(6) 0.0045(5) 0.0061(5) 0.0041(5)
C00D 0.0185(6) 0.0213(6) 0.0272(7) 0.0055(5) 0.0018(5) 0.0020(5)
C00E 0.0185(6) 0.0248(6) 0.0203(6) 0.0038(5) 0.0074(5) 0.0026(5)
C00F 0.0190(6) 0.0269(7) 0.0206(6) 0.0057(5) 0.0065(5) 0.0039(5)
C00G 0.0176(6) 0.0274(7) 0.0216(6) 0.0043(5) 0.0060(5) 0.0039(5)
C00H 0.0186(6) 0.0298(7) 0.0242(6) 0.0065(5) 0.0045(5) 0.0017(5)
C00I 0.0169(6) 0.0287(7) 0.0265(7) 0.0066(5) 0.0057(5) 0.0022(5)
C00J 0.0177(6) 0.0249(6) 0.0221(6) 0.0039(5) 0.0063(5) 0.0031(5)
C00K 0.0176(6) 0.0256(7) 0.0281(7) 0.0080(5) 0.0041(5) 0.0047(5)
C00L 0.0168(6) 0.0284(7) 0.0244(6) 0.0028(5) 0.0044(5) 0.0004(5)
C00M 0.0200(6) 0.0251(7) 0.0300(7) 0.0072(5) 0.0087(6) 0.0033(5)
C00N 0.0165(6) 0.0293(7) 0.0232(6) 0.0063(5) 0.0071(5) 0.0035(5)
C00O 0.0200(6) 0.0202(6) 0.0245(6) 0.0034(5) 0.0048(5) 0.0025(5)
C00P 0.0259(7) 0.0245(7) 0.0306(7) 0.0039(5) 0.0086(6) 0.0017(5)
C00Q 0.0246(7) 0.0292(7) 0.0234(6) 0.0074(5) 0.0085(5) 0.0059(5)
C00R 0.0202(6) 0.0293(7) 0.0265(7) 0.0030(5) 0.0035(5) -0.0008(5)
C00S 0.0156(6) 0.0285(7) 0.0224(6) 0.0059(5) 0.0018(5) -0.0005(5)
C00T 0.0211(6) 0.0251(7) 0.0282(7) 0.0049(5) 0.0070(5) 0.0033(5)
C00U 0.0230(6) 0.0291(7) 0.0231(6) 0.0073(5) 0.0054(5) 0.0032(5)
C00V 0.0183(6) 0.0274(7) 0.0293(7) 0.0072(5) 0.0058(5) 0.0007(5)
C00W 0.0194(6) 0.0300(7) 0.0305(7) 0.0058(6) 0.0090(6) 0.0044(5)
C00X 0.0232(6) 0.0295(7) 0.0229(6) 0.0052(5) 0.0039(5) 0.0026(5)
C00Y 0.0209(6) 0.0312(7) 0.0284(7) 0.0103(5) 0.0083(5) 0.0047(5)
C00Z 0.0231(7) 0.0288(7) 0.0270(7) 0.0114(5) 0.0056(6) 0.0003(5)
C010 0.0211(6) 0.0389(8) 0.0251(7) 0.0090(6) 0.0075(5) 0.0012(6)
C011 0.0179(6) 0.0285(7) 0.0299(7) 0.0079(5) 0.0023(5) 0.0002(5)
C012 0.0198(6) 0.0366(8) 0.0271(7) 0.0133(6) 0.0044(5) 0.0012(5)
C013 0.0206(6) 0.0363(8) 0.0298(7) 0.0047(6) 0.0053(6) 0.0043(6)
C014 0.0216(6) 0.0289(7) 0.0279(7) 0.0015(5) 0.0031(6) 0.0016(5)
C015 0.0203(6) 0.0326(7) 0.0290(7) -0.0025(6) 0.0067(6) -0.0036(5)
C016 0.0155(6) 0.0322(7) 0.0259(6) 0.0101(5) 0.0046(5) 0.0030(5)
C017 0.0182(6) 0.0341(8) 0.0350(7) 0.0099(6) 0.0083(6) 0.0015(5)
C018 0.0285(7) 0.0303(7) 0.0307(7) 0.0128(6) 0.0081(6) 0.0044(6)
C019 0.0253(7) 0.0265(7) 0.0324(7) 0.0092(6) 0.0051(6) 0.0014(5)
C01A 0.0264(7) 0.0393(8) 0.0231(7) 0.0080(6) 0.0036(6) 0.0042(6)
C01B 0.0242(7) 0.0305(7) 0.0386(8) 0.0061(6) 0.0128(6) 0.0032(6)
C01C 0.0217(7) 0.0423(8) 0.0378(8) 0.0186(7) 0.0121(6) 0.0034(6)
C01D 0.0238(7) 0.0435(8) 0.0278(7) 0.0151(6) 0.0038(6) 0.0005(6)
C01E 0.0275(7) 0.0354(8) 0.0337(7) 0.0088(6) 0.0103(6) 0.0089(6)
C01F 0.0327(8) 0.0279(7) 0.0305(7) 0.0062(6) 0.0039(6) -0.0003(6)
C01G 0.0313(8) 0.0492(9) 0.0270(7) -0.0003(6) 0.0098(6) -0.0160(7)
C01H 0.0188(7) 0.0381(8) 0.0422(8) 0.0085(6) 0.0064(6) -0.0036(6)
C01I 0.0205(7) 0.0421(8) 0.0272(7) 0.0046(6) 0.0024(6) -0.0001(6)
C01J 0.0286(8) 0.0304(8) 0.0363(8) 0.0072(6) -0.0028(6) 0.0037(6)
C01K 0.0261(7) 0.0346(8) 0.0393(8) 0.0155(6) 0.0060(6) -0.0058(6)
C01L 0.0277(7) 0.0454(9) 0.0418(8) 0.0190(7) 0.0122(7) -0.0024(6)
C01M 0.0211(7) 0.0605(11) 0.0354(8) 0.0135(7) 0.0090(6) -0.0058(7)
C01N 0.0218(7) 0.0606(10) 0.0379(8) 0.0172(7) 0.0129(6) 0.0120(7)
C01O 0.0390(8) 0.0374(8) 0.0292(7) 0.0116(6) 0.0001(7) -0.0131(7)
C01P 0.0349(8) 0.0353(8) 0.0416(8) 0.0043(6) 0.0155(7) -0.0073(6)
B01Q 0.0173(7) 0.0242(7) 0.0235(7) 0.0058(6) 0.0062(6) 0.0005(5)

loop_
_atom_type_symbol
_atom_type_description
_atom_type_scat_dispersion_real
_atom_type_scat_dispersion_imag
_atom_type_scat_source
C C 0.0181 0.0091 'International Tables Vol C Tables 4.2.6.8 and 6.1.1.4'
H H 0.0000 0.0000 'International Tables Vol C Tables 4.2.6.8 and 6.1.1.4'
B B 0.0090 0.0039 'International Tables Vol C Tables 4.2.6.8 and 6.1.1.4'
F F 0.0727 0.0534 'International Tables Vol C Tables 4.2.6.8 and 6.1.1.4'
N N 0.0311 0.0180 'International Tables Vol C Tables 4.2.6.8 and 6.1.1.4'

loop_
_geom_angle_atom_site_label_1
_geom_angle_atom_site_label_2
_geom_angle_atom_site_label_3
_geom_angle
C009 N003 B01Q 125.37(10)
C00C N003 C009 108.23(10)
C00C N003 B01Q 126.28(10)
C008 N004 C00A 108.34(10)
C008 N004 B01Q 126.45(11)
C00A N004 B01Q 124.09(10)
C00I N005 C00S 119.22(10)
C00I N005 C016 121.83(11)
C016 N005 C00S 118.70(10)
C00D N006 C00H 121.86(11)
C00D N006 C00K 119.99(10)
C00H N006 C00K 118.14(10)
C008 C007 C00O 127.33(11)
C00J C007 C008 107.36(11)
C00J C007 C00O 125.30(11)
N004 C008 C007 109.33(11)
N004 C008 C019 122.56(11)
C007 C008 C019 127.93(11)
N003 C009 C00E 120.32(11)
N003 C009 C00F 108.57(10)
C00E C009 C00F 131.10(12)
N004 C00A C00E 120.81(11)
N004 C00A C00J 108.09(10)
C00E C00A C00J 131.10(12)
C00U C00B C00E 120.97(11)
C00U C00B C00Y 119.38(12)
C00Y C00B C00E 119.62(12)
N003 C00C C00G 109.48(11)
N003 C00C C017 121.71(11)
C00G C00C C017 128.71(11)
C00W C00D N006 121.13(12)
C00W C00D C00Z 118.20(12)
C00Z C00D N006 120.66(12)
C009 C00E C00B 120.30(11)
C00A C00E C009 120.93(11)
C00A C00E C00B 118.76(11)
C009 C00F C012 127.70(11)
C00G C00F C009 106.34(11)
C00G C00F C012 125.82(11)
C00C C00G C00N 126.36(11)
C00F C00G C00C 107.37(11)
C00F C00G C00N 126.27(11)
C01B C00H N006 121.25(12)
C01B C00H C01E 119.25(12)
C01E C00H N006 119.46(12)
C010 C00I N005 120.55(12)
C010 C00I C01D 118.53(12)
C01D C00I N005 120.93(12)
C007 C00J C00A 106.82(11)
C007 C00J C011 125.15(11)
C00A C00J C011 127.88(11)
C00X C00K N006 120.58(12)
C00X C00K C014 119.20(12)
C014 C00K N006 120.22(12)
C00M C00L H00L 119.1
C00M C00L C00N 121.70(12)
C00N C00L H00L 119.1
C00L C00M H00M 119.7
C00L C00M C016 120.70(12)
C016 C00M H00M 119.7
C00L C00N C00G 120.77(11)
C00L C00N C00T 116.85(11)
C00T C00N C00G 122.37(12)
C00Q C00O C007 120.01(11)
C00V C00O C007 123.08(11)
C00V C00O C00Q 116.83(11)
C00X C00P H00P 119.8
C00X C00P C018 120.33(13)
C018 C00P H00P 119.8
C00O C00Q H00Q 118.9
C00W C00Q C00O 122.23(12)
C00W C00Q H00Q 118.9
C00T C00R H00R 119.9
C00T C00R C016 120.29(12)
C016 C00R H00R 119.9
C013 C00S N005 120.49(12)
C015 C00S N005 120.01(12)
C015 C00S C013 119.48(13)
C00N C00T H00T 119.0
C00R C00T C00N 121.91(12)
C00R C00T H00T 119.0
C00B C00U H00U 119.9
C01F C00U C00B 120.26(13)
C01F C00U H00U 119.9
C00O C00V H00V 119.3
C00Z C00V C00O 121.31(12)
C00Z C00V H00V 119.3
C00D C00W H00W 119.8
C00Q C00W C00D 120.41(12)
C00Q C00W H00W 119.8
C00K C00X H00X 119.8
C00P C00X C00K 120.43(12)
C00P C00X H00X 119.8
C00B C00Y H00Y 120.0
C01C C00Y C00B 119.99(13)
C01C C00Y H00Y 120.0
C00D C00Z H00Z 119.5
C00V C00Z C00D 121.01(12)
C00V C00Z H00Z 119.5
C00I C010 H010 119.9
C01I C010 C00I 120.27(13)
C01I C010 H010 119.9
C00J C011 H01A 109.5
C00J C011 H01B 109.5
C00J C011 H01C 109.5
H01A C011 H01B 109.5
H01A C011 H01C 109.5
H01B C011 H01C 109.5
C00F C012 H01D 109.5
C00F C012 H01E 109.5
C00F C012 H01F 109.5
H01D C012 H01E 109.5
H01D C012 H01F 109.5
H01E C012 H01F 109.5
C00S C013 H013 120.0
C01J C013 C00S 120.05(14)
C01J C013 H013 120.0
C00K C014 H014 120.0
C01A C014 C00K 120.03(13)
C01A C014 H014 120.0
C00S C015 H015 120.0
C01G C015 C00S 119.99(14)
C01G C015 H015 120.0
C00M C016 N005 119.23(12)
C00M C016 C00R 118.54(12)
C00R C016 N005 122.23(12)
C00C C017 H01G 109.5
C00C C017 H01H 109.5
C00C C017 H01I 109.5
H01G C017 H01H 109.5
H01G C017 H01I 109.5
H01H C017 H01I 109.5
C00P C018 H018 120.3
C01A C018 C00P 119.44(13)
C01A C018 H018 120.3
C008 C019 H01J 109.5
C008 C019 H01K 109.5
C008 C019 H01L 109.5
H01J C019 H01K 109.5
H01J C019 H01L 109.5
H01K C019 H01L 109.5
C014 C01A H01M 119.7
C018 C01A C014 120.58(13)
C018 C01A H01M 119.7
C00H C01B H01N 119.9
C01P C01B C00H 120.16(13)
C01P C01B H01N 119.9
C00Y C01C H01O 119.8
C01K C01C C00Y 120.37(13)
C01K C01C H01O 119.8
C00I C01D H01P 119.8
C01L C01D C00I 120.46(13)
C01L C01D H01P 119.8
C00H C01E H01Q 120.0
C01N C01E C00H 119.90(14)
C01N C01E H01Q 120.0
C00U C01F H01R 120.0
C00U C01F C01K 120.03(14)
C01K C01F H01R 120.0
C015 C01G H01S 119.8
C01O C01G C015 120.38(14)
C01O C01G H01S 119.8
C01I C01H H01T 120.5
C01L C01H H01T 120.5
C01L C01H C01I 118.92(13)
C010 C01I H01U 119.5
C01H C01I C010 121.01(13)
C01H C01I H01U 119.5
C013 C01J H01V 119.8
C01O C01J C013 120.30(14)
C01O C01J H01V 119.9
C01C C01K C01F 119.95(13)
C01C C01K H01W 120.0
C01F C01K H01W 120.0
C01D C01L H01X 119.6
C01H C01L C01D 120.76(13)
C01H C01L H01X 119.6
C01N C01M H01Y 120.3
C01N C01M C01P 119.47(14)
C01P C01M H01Y 120.3
C01E C01N H01Z 119.6
C01M C01N C01E 120.75(14)
C01M C01N H01Z 119.6
C01G C01O H01 120.1
C01J C01O C01G 119.75(14)
C01J C01O H01 120.1
C01B C01P H0AA 119.8
C01M C01P C01B 120.39(14)
C01M C01P H0AA 119.8
F001 B01Q N003 110.68(11)
F001 B01Q N004 109.30(10)
F002 B01Q F001 108.55(11)
F002 B01Q N003 109.99(10)
F002 B01Q N004 111.30(11)
N003 B01Q N004 107.01(10)

loop_
_geom_bond_atom_site_label_1
_geom_bond_atom_site_label_2
_geom_bond_distance
F001 B01Q 1.3918(16)
F002 B01Q 1.3898(17)
N003 C009 1.3950(16)
N003 C00C 1.3518(16)
N003 B01Q 1.5537(17)
N004 C008 1.3500(16)
N004 C00A 1.3989(16)
N004 B01Q 1.5537(16)
N005 C00I 1.4151(16)
N005 C00S 1.4272(16)
N005 C016 1.4181(16)
N006 C00D 1.4106(16)
N006 C00H 1.4253(16)
N006 C00K 1.4261(16)
C007 C008 1.4212(17)
C007 C00J 1.3929(17)
C007 C00O 1.4758(17)
C008 C019 1.4894(18)
C009 C00E 1.4023(17)
C009 C00F 1.4209(17)
C00A C00E 1.3995(17)
C00A C00J 1.4233(17)
C00B C00E 1.4864(17)
C00B C00U 1.3926(19)
C00B C00Y 1.3934(18)
C00C C00G 1.4158(17)
C00C C017 1.4923(17)
C00D C00W 1.3919(19)
C00D C00Z 1.3968(19)
C00F C00G 1.4034(17)
C00F C012 1.5011(17)
C00G C00N 1.4749(17)
C00H C01B 1.3878(19)
C00H C01E 1.3904(19)
C00I C010 1.3901(18)
C00I C01D 1.3938(19)
C00J C011 1.5004(17)
C00K C00X 1.3897(18)
C00K C014 1.3909(18)
C00L H00L 0.9300
C00L C00M 1.3825(18)
C00L C00N 1.3985(18)
C00M H00M 0.9300
C00M C016 1.3892(18)
C00N C00T 1.4009(18)
C00O C00Q 1.4015(18)
C00O C00V 1.3969(18)
C00P H00P 0.9300
C00P C00X 1.3836(18)
C00P C018 1.3837(19)
C00Q H00Q 0.9300
C00Q C00W 1.3790(18)
C00R H00R 0.9300
C00R C00T 1.3806(18)
C00R C016 1.3984(19)
C00S C013 1.3901(19)
C00S C015 1.3890(19)
C00T H00T 0.9300
C00U H00U 0.9300
C00U C01F 1.3852(19)
C00V H00V 0.9300
C00V C00Z 1.3855(18)
C00W H00W 0.9300
C00X H00X 0.9300
C00Y H00Y 0.9300
C00Y C01C 1.3862(19)
C00Z H00Z 0.9300
C010 H010 0.9300
C010 C01I 1.3832(19)
C011 H01A 0.9600
C011 H01B 0.9600
C011 H01C 0.9600
C012 H01D 0.9600
C012 H01E 0.9600
C012 H01F 0.9600
C013 H013 0.9300
C013 C01J 1.386(2)
C014 H014 0.9300
C014 C01A 1.3864(19)
C015 H015 0.9300
C015 C01G 1.385(2)
C017 H01G 0.9600
C017 H01H 0.9600
C017 H01I 0.9600
C018 H018 0.9300
C018 C01A 1.384(2)
C019 H01J 0.9600
C019 H01K 0.9600
C019 H01L 0.9600
C01A H01M 0.9300
C01B H01N 0.9300
C01B C01P 1.3833(19)
C01C H01O 0.9300
C01C C01K 1.381(2)
C01D H01P 0.9300
C01D C01L 1.383(2)
C01E H01Q 0.9300
C01E C01N 1.383(2)
C01F H01R 0.9300
C01F C01K 1.387(2)
C01G H01S 0.9300
C01G C01O 1.382(2)
C01H H01T 0.9300
C01H C01I 1.380(2)
C01H C01L 1.379(2)
C01I H01U 0.9300
C01J H01V 0.9300
C01J C01O 1.381(2)
C01K H01W 0.9300
C01L H01X 0.9300
C01M H01Y 0.9300
C01M C01N 1.375(2)
C01M C01P 1.382(2)
C01N H01Z 0.9300
C01O H01 0.9300
C01P H0AA 0.9300
